data_7110097
loop_
_publ_author_name
'Chang-Cang Huang'
'Jian-Jun Liu'
'Yong Chen'
'Mei-Jin Lin'

_publ_section_title
;
 An electron-deficient metallocavitand with an unusual selectivity towards
 substituted benzene derivatives during co-crystallizations
;
_journal_name_full Chem.Commun.
_journal_page_first 11512
_journal_paper_doi 10.1039/c3cc46022c
_journal_volume 49
_journal_year 2013
_chemical_formula_moiety 'C128 H96 Cl8 N24 O24 S8 Zn8, C6 Cl H5, 13(C4 H9 N O)'
_chemical_formula_sum 'C186 H218 Cl9 N37 O37 S8 Zn8'
_chemical_formula_weight 4662.46
_chemical_name_systematic
; 
 ? 
;
_space_group_IT_number 50
_symmetry_cell_setting orthorhombic
_symmetry_space_group_name_Hall '-P 2ab 2b'
_symmetry_space_group_name_H-M 'P b a n :2'
_atom_sites_solution_hydrogens geom
_atom_sites_solution_primary direct
_atom_sites_solution_secondary difmap
_audit_creation_method SHELXL-97
_cell_angle_alpha 90.00
_cell_angle_beta 90.00
_cell_angle_gamma 90.00
_cell_formula_units_Z 2
_cell_length_a 19.631(4)
_cell_length_b 30.961(6)
_cell_length_c 18.383(4)
_cell_measurement_reflns_used 36688
_cell_measurement_temperature 113(2)
_cell_measurement_theta_max 27.4700
_cell_measurement_theta_min 3.0297
_cell_volume 11173(4)
_computing_cell_refinement 'CrystalClear (Rigaku Inc., 2007)'
_computing_data_collection 'CrystalClear (Rigaku Inc., 2007)'
_computing_data_reduction 'CrystalClear (Rigaku Inc., 2007)'
_computing_molecular_graphics 'ORTEX (P.McArdle, 1995)'
_computing_publication_material 'SHELXL-97/2 (Sheldrick,1997)'
_computing_structure_refinement 'SHELXL-97 (Sheldrick, 1997)'
_computing_structure_solution 'SHELXS-97 (Sheldrick, 1990)'
_diffrn_ambient_temperature 113(2)
_diffrn_measured_fraction_theta_full 0.990
_diffrn_measured_fraction_theta_max 0.990
_diffrn_measurement_device_type 'Saturn724+ CCD'
_diffrn_measurement_method '\w scans at fixed \c = 45\%'
_diffrn_radiation_monochromator graphite
_diffrn_radiation_source 'fine-focus sealed tube'
_diffrn_radiation_type MoK\a
_diffrn_radiation_wavelength 0.71073
_diffrn_reflns_av_R_equivalents 0.0727
_diffrn_reflns_av_sigmaI/netI 0.0499
_diffrn_reflns_limit_h_max 25
_diffrn_reflns_limit_h_min -24
_diffrn_reflns_limit_k_max 40
_diffrn_reflns_limit_k_min -39
_diffrn_reflns_limit_l_max 21
_diffrn_reflns_limit_l_min -23
_diffrn_reflns_number 82280
_diffrn_reflns_theta_full 27.47
_diffrn_reflns_theta_max 27.47
_diffrn_reflns_theta_min 3.04
_exptl_absorpt_coefficient_mu 1.100
_exptl_absorpt_correction_T_max 0.8451
_exptl_absorpt_correction_T_min 0.7843
_exptl_absorpt_correction_type numerical
_exptl_absorpt_process_details 'CrystalClear (Rigaku Inc., 2007)'
_exptl_crystal_colour Colorless
_exptl_crystal_density_diffrn 1.386
_exptl_crystal_density_method 'not measured'
_exptl_crystal_description block
_exptl_crystal_F_000 4820
_exptl_crystal_size_max 0.3700
_exptl_crystal_size_mid 0.2800
_exptl_crystal_size_min 0.2300
_platon_squeeze_details
;
SQUEEZE removed 13 disordered DMA  molecules per formula unit. 
This value calculated based upon volume/count_electrons analysis.
;
_refine_diff_density_max 1.777
_refine_diff_density_min -1.340
_refine_diff_density_rms 0.130
_refine_ls_extinction_method none
_refine_ls_goodness_of_fit_ref 1.177
_refine_ls_hydrogen_treatment constr
_refine_ls_matrix_type full
_refine_ls_number_parameters 483
_refine_ls_number_reflns 12681
_refine_ls_number_restraints 0
_refine_ls_restrained_S_all 1.177
_refine_ls_R_factor_all 0.1205
_refine_ls_R_factor_gt 0.1126
_refine_ls_shift/su_max 0.000
_refine_ls_shift/su_mean 0.000
_refine_ls_structure_factor_coef Fsqd
_refine_ls_weighting_details 'calc w=1/[\s^2^(Fo^2^)+(0.1017P)^2^+61.9385P] where P=(Fo^2^+2Fc^2^)/3'
_refine_ls_weighting_scheme calc
_refine_ls_wR_factor_gt 0.2790
_refine_ls_wR_factor_ref 0.2846
_reflns_number_gt 11600
_reflns_number_total 12681
_reflns_threshold_expression >2sigma(I)
_cod_data_source_file c3cc46022c.txt
_cod_data_source_block complex1-PhCl(919334)
_cod_original_sg_symbol_H-M Pban
_cod_database_code 7110097

loop_
_symmetry_equiv_pos_as_xyz
'x, y, z'
'-x+1/2, -y+1/2, z'
'x, -y+1/2, -z'
'-x+1/2, y, -z'
'-x, -y, -z'
'x-1/2, y-1/2, -z'
'-x, y-1/2, z'
'x-1/2, -y, z'

loop_
_atom_site_label
_atom_site_type_symbol
_atom_site_fract_x
_atom_site_fract_y
_atom_site_fract_z
_atom_site_U_iso_or_equiv
_atom_site_adp_type
_atom_site_occupancy
_atom_site_symmetry_multiplicity
_atom_site_calc_flag
_atom_site_refinement_flags
Zn1 Zn 0.38520(5) 0.2500 0.5000 0.0309(2) Uani 1 2 d S
Zn2 Zn 0.52424(4) 0.25510(2) 0.28171(4) 0.0337(2) Uani 1 1 d .
Zn3 Zn 0.7500 0.2500 0.17230(7) 0.0550(4) Uani 1 2 d S
Cl1 Cl 0.57669(11) 0.48176(7) 0.71625(13) 0.0642(6) Uani 1 1 d .
Cl2 Cl 0.92571(15) 0.02154(9) 0.31320(16) 0.0846(8) Uani 1 1 d .
S1 S 0.33596(8) 0.20236(5) 0.42070(8) 0.0364(3) Uani 1 1 d .
S2 S 0.69227(8) 0.30455(7) 0.11424(10) 0.0471(4) Uani 1 1 d .
O1 O 0.5246(3) 0.36383(14) 0.4701(2) 0.0436(11) Uani 1 1 d .
O2 O 0.5394(2) 0.30166(15) 0.3625(3) 0.0461(11) Uani 1 1 d .
O3 O 0.4825(3) 0.20380(16) 0.2205(3) 0.0484(12) Uani 1 1 d .
O4 O 0.7029(3) 0.1485(2) 0.3204(4) 0.0712(18) Uani 1 1 d .
O5 O 0.5986(3) 0.21389(16) 0.3251(3) 0.0512(12) Uani 1 1 d .
O6 O 0.4751(2) 0.30259(15) 0.2185(3) 0.0431(11) Uani 1 1 d .
N1 N 0.4485(3) 0.26645(16) 0.4174(3) 0.0322(10) Uani 1 1 d .
N2 N 0.4454(3) 0.24062(16) 0.3544(3) 0.0324(10) Uani 1 1 d .
N3 N 0.3923(3) 0.18333(16) 0.2935(3) 0.0350(11) Uani 1 1 d .
H3 H 0.3568 0.1660 0.2937 0.042 Uiso 1 1 calc R
N4 N 0.6643(3) 0.24172(18) 0.2329(3) 0.0392(12) Uani 1 1 d .
N5 N 0.6086(2) 0.26794(15) 0.2154(3) 0.0308(10) Uani 1 1 d .
N6 N 0.5660(3) 0.32508(16) 0.1467(3) 0.0336(11) Uani 1 1 d .
H6 H 0.5759 0.3436 0.1119 0.040 Uiso 1 1 calc R
C25 C 0.6185(3) 0.29648(19) 0.1648(3) 0.0330(12) Uani 1 1 d .
C9 C 0.3971(3) 0.21145(18) 0.3530(3) 0.0293(11) Uani 1 1 d .
C26 C 0.5021(3) 0.32877(19) 0.1743(3) 0.0343(12) Uani 1 1 d .
C7 C 0.5088(4) 0.3203(2) 0.4852(4) 0.0434(15) Uani 1 1 d .
H7A H 0.4666 0.3189 0.5146 0.052 Uiso 1 1 calc R
H7B H 0.5462 0.3072 0.5138 0.052 Uiso 1 1 calc R
C12 C 0.3973(4) 0.1009(2) 0.2135(4) 0.0504(17) Uani 1 1 d .
H12 H 0.3869 0.0977 0.2637 0.060 Uiso 1 1 calc R
C4 C 0.5349(3) 0.3902(2) 0.5288(4) 0.0418(14) Uani 1 1 d .
C8 C 0.4991(3) 0.29554(19) 0.4152(3) 0.0347(12) Uani 1 1 d .
C24 C 0.6535(4) 0.2169(2) 0.2908(4) 0.0452(16) Uani 1 1 d .
C27 C 0.4638(4) 0.3685(2) 0.1538(3) 0.0419(15) Uani 1 1 d .
C20 C 0.7594(4) 0.1212(3) 0.3171(5) 0.060(2) Uani 1 1 d .
C11 C 0.4201(4) 0.1410(2) 0.1861(4) 0.0435(15) Uani 1 1 d .
C3 C 0.5337(4) 0.3756(2) 0.6001(4) 0.0472(17) Uani 1 1 d .
H3A H 0.5256 0.3459 0.6098 0.057 Uiso 1 1 calc R
C10 C 0.4342(3) 0.1789(2) 0.2361(4) 0.0389(14) Uani 1 1 d .
C28 C 0.3917(4) 0.3653(3) 0.1474(4) 0.0510(18) Uani 1 1 d .
H28 H 0.3688 0.3385 0.1534 0.061 Uiso 1 1 calc R
C17 C 0.8602(4) 0.0603(3) 0.3161(4) 0.0543(19) Uani 1 1 d .
C21 C 0.8274(5) 0.1341(3) 0.3234(5) 0.062(2) Uani 1 1 d .
H21 H 0.8389 0.1638 0.3286 0.075 Uiso 1 1 calc R
C22 C 0.8785(4) 0.1022(3) 0.3221(4) 0.0491(17) Uani 1 1 d .
H22 H 0.9252 0.1101 0.3253 0.059 Uiso 1 1 calc R
C1 C 0.5587(4) 0.4470(2) 0.6429(5) 0.0509(18) Uani 1 1 d .
C2 C 0.5444(5) 0.4047(3) 0.6587(4) 0.056(2) Uani 1 1 d .
H2 H 0.5418 0.3951 0.7077 0.067 Uiso 1 1 calc R
C23 C 0.7163(5) 0.1916(3) 0.3147(5) 0.066(2) Uani 1 1 d .
H23A H 0.7534 0.1961 0.2790 0.079 Uiso 1 1 calc R
H23B H 0.7321 0.2026 0.3623 0.079 Uiso 1 1 calc R
C16 C 0.4345(5) 0.1450(3) 0.1122(4) 0.0562(19) Uani 1 1 d .
H16 H 0.4518 0.1714 0.0938 0.067 Uiso 1 1 calc R
C29 C 0.3557(5) 0.4038(3) 0.1317(4) 0.064(2) Uani 1 1 d .
H29 H 0.3076 0.4023 0.1270 0.077 Uiso 1 1 calc R
C18 C 0.7936(5) 0.0476(3) 0.3127(6) 0.070(3) Uani 1 1 d .
H18 H 0.7822 0.0179 0.3096 0.085 Uiso 1 1 calc R
C32 C 0.4955(5) 0.4085(2) 0.1455(4) 0.0519(18) Uani 1 1 d .
H32 H 0.5436 0.4105 0.1502 0.062 Uiso 1 1 calc R
C15 C 0.4234(5) 0.1099(3) 0.0647(5) 0.063(2) Uani 1 1 d .
H15 H 0.4304 0.1134 0.0139 0.076 Uiso 1 1 calc R
C14 C 0.4029(5) 0.0716(3) 0.0913(5) 0.065(2) Uani 1 1 d .
H14 H 0.3968 0.0478 0.0594 0.078 Uiso 1 1 calc R
C31 C 0.4574(6) 0.4460(3) 0.1303(5) 0.073(3) Uani 1 1 d .
H31 H 0.4791 0.4733 0.1248 0.088 Uiso 1 1 calc R
C13 C 0.3903(5) 0.0664(3) 0.1666(5) 0.065(2) Uani 1 1 d .
H13 H 0.3769 0.0390 0.1850 0.078 Uiso 1 1 calc R
C5 C 0.5474(5) 0.4335(3) 0.5154(5) 0.066(2) Uani 1 1 d .
H5 H 0.5480 0.4437 0.4667 0.079 Uiso 1 1 calc R
C6 C 0.5587(5) 0.4619(2) 0.5711(5) 0.064(2) Uani 1 1 d .
H6A H 0.5666 0.4915 0.5611 0.077 Uiso 1 1 calc R
C30 C 0.3854(6) 0.4419(3) 0.1233(5) 0.073(3) Uani 1 1 d .
H30 H 0.3586 0.4666 0.1125 0.087 Uiso 1 1 calc R
C19 C 0.7442(5) 0.0782(3) 0.3139(7) 0.076(3) Uani 1 1 d .
H19 H 0.6978 0.0694 0.3124 0.091 Uiso 1 1 calc R
Cl3 Cl 0.7500 0.1040(4) 0.5000 0.129(4) Uani 0.50 2 d SP
C36 C 0.7500 0.2500 0.5000 0.081(6) Uani 1 4 d S
C33 C 0.7500 0.1633(15) 0.5000 0.094(11) Uani 0.50 2 d SP
C35 C 0.6876(13) 0.2252(10) 0.5260(15) 0.102(8) Uani 0.50 1 d P
C34 C 0.6913(16) 0.1795(11) 0.5281(13) 0.111(10) Uani 0.50 1 d P

loop_
_atom_site_aniso_label
_atom_site_aniso_U_11
_atom_site_aniso_U_22
_atom_site_aniso_U_33
_atom_site_aniso_U_23
_atom_site_aniso_U_13
_atom_site_aniso_U_12
Zn1 0.0321(5) 0.0338(5) 0.0268(5) 0.0035(4) 0.000 0.000
Zn2 0.0341(4) 0.0333(4) 0.0337(4) 0.0054(3) 0.0066(3) -0.0033(3)
Zn3 0.0287(5) 0.0901(10) 0.0463(7) 0.000 0.000 0.0145(6)
Cl1 0.0619(12) 0.0620(12) 0.0687(13) -0.0235(10) -0.0035(10) -0.0074(10)
Cl2 0.0914(18) 0.0743(15) 0.0882(17) -0.0174(13) -0.0234(14) 0.0415(14)
S1 0.0369(8) 0.0409(8) 0.0313(7) -0.0006(6) 0.0044(6) -0.0107(6)
S2 0.0314(8) 0.0712(12) 0.0388(9) 0.0118(8) 0.0084(7) -0.0002(8)
O1 0.061(3) 0.037(2) 0.032(2) 0.0004(18) 0.005(2) -0.006(2)
O2 0.044(3) 0.046(3) 0.049(3) -0.004(2) 0.010(2) -0.020(2)
O3 0.050(3) 0.052(3) 0.043(3) 0.001(2) 0.013(2) -0.017(2)
O4 0.059(4) 0.067(4) 0.088(5) 0.028(3) 0.002(3) 0.005(3)
O5 0.054(3) 0.046(3) 0.053(3) 0.022(2) 0.003(2) 0.003(2)
O6 0.032(2) 0.051(3) 0.046(3) 0.017(2) 0.0089(19) 0.0043(19)
N1 0.035(3) 0.036(2) 0.026(2) 0.0049(19) -0.005(2) -0.007(2)
N2 0.034(3) 0.034(2) 0.029(2) -0.0043(19) 0.003(2) -0.002(2)
N3 0.041(3) 0.033(2) 0.032(3) -0.0034(19) 0.005(2) -0.010(2)
N4 0.037(3) 0.046(3) 0.035(3) 0.005(2) 0.001(2) 0.013(2)
N5 0.030(2) 0.031(2) 0.031(2) 0.0041(19) 0.005(2) 0.0009(19)
N6 0.037(3) 0.037(3) 0.027(2) 0.0091(19) 0.004(2) 0.004(2)
C25 0.035(3) 0.037(3) 0.027(3) 0.005(2) 0.001(2) -0.001(2)
C9 0.029(3) 0.030(3) 0.029(3) 0.004(2) 0.005(2) -0.005(2)
C26 0.032(3) 0.034(3) 0.037(3) 0.006(2) -0.002(2) 0.005(2)
C7 0.048(4) 0.040(3) 0.042(4) 0.004(3) -0.009(3) -0.016(3)
C12 0.068(5) 0.040(3) 0.043(4) -0.003(3) 0.009(4) -0.007(3)
C4 0.037(3) 0.037(3) 0.051(4) 0.000(3) 0.002(3) -0.003(3)
C8 0.034(3) 0.037(3) 0.033(3) 0.004(2) -0.005(2) -0.002(2)
C24 0.046(4) 0.043(4) 0.047(4) 0.009(3) -0.010(3) 0.009(3)
C27 0.056(4) 0.042(3) 0.028(3) 0.001(2) 0.007(3) 0.018(3)
C20 0.042(4) 0.054(4) 0.084(6) -0.004(4) -0.020(4) 0.016(3)
C11 0.051(4) 0.046(4) 0.034(3) -0.005(3) 0.004(3) -0.005(3)
C3 0.059(4) 0.048(4) 0.035(3) 0.001(3) -0.019(3) -0.013(3)
C10 0.041(3) 0.042(3) 0.034(3) -0.002(3) 0.007(3) 0.000(3)
C28 0.058(4) 0.055(4) 0.040(4) -0.003(3) -0.005(3) 0.024(4)
C17 0.060(5) 0.058(4) 0.045(4) -0.002(3) -0.001(3) 0.021(4)
C21 0.068(5) 0.042(4) 0.077(6) 0.010(4) -0.024(5) -0.001(4)
C22 0.030(3) 0.062(4) 0.056(4) 0.011(3) 0.000(3) 0.002(3)
C1 0.047(4) 0.045(4) 0.061(5) -0.016(3) -0.001(3) -0.006(3)
C2 0.072(5) 0.051(4) 0.045(4) 0.004(3) -0.018(4) -0.013(4)
C23 0.079(6) 0.060(5) 0.059(5) 0.000(4) -0.022(5) 0.019(4)
C16 0.070(5) 0.061(5) 0.037(4) -0.006(3) 0.002(4) -0.012(4)
C29 0.065(5) 0.080(6) 0.046(4) 0.000(4) -0.002(4) 0.038(5)
C18 0.074(6) 0.041(4) 0.096(7) -0.011(4) -0.007(5) -0.009(4)
C32 0.067(5) 0.043(4) 0.045(4) 0.005(3) -0.001(4) 0.009(3)
C15 0.076(6) 0.073(5) 0.040(4) -0.022(4) 0.011(4) -0.017(5)
C14 0.074(6) 0.070(5) 0.049(4) -0.022(4) 0.003(4) -0.021(5)
C31 0.123(9) 0.042(4) 0.055(5) -0.005(4) 0.008(5) 0.024(5)
C13 0.084(6) 0.054(5) 0.057(5) -0.015(4) 0.009(4) -0.012(4)
C5 0.101(7) 0.047(4) 0.049(5) 0.001(3) 0.027(5) -0.013(4)
C6 0.091(6) 0.036(4) 0.066(5) -0.003(3) 0.014(5) -0.017(4)
C30 0.104(8) 0.057(5) 0.057(5) -0.006(4) -0.003(5) 0.039(5)
C19 0.046(5) 0.066(5) 0.115(9) -0.005(6) -0.007(5) -0.014(4)
Cl3 0.146(10) 0.111(8) 0.130(9) 0.000 -0.015(8) 0.000
C36 0.13(2) 0.072(12) 0.039(9) 0.000 0.000 0.000
C33 0.045(15) 0.16(4) 0.08(2) 0.000 -0.015(15) 0.000
C35 0.085(16) 0.13(2) 0.090(17) -0.043(16) 0.002(13) 0.022(15)
C34 0.13(2) 0.13(2) 0.066(14) 0.017(15) -0.048(16) -0.04(2)

loop_
_atom_type_symbol
_atom_type_description
_atom_type_scat_dispersion_real
_atom_type_scat_dispersion_imag
_atom_type_scat_source
C C 0.0033 0.0016 'International Tables Vol C Tables 4.2.6.8 and 6.1.1.4'
Cl Cl 0.1484 0.1585 'International Tables Vol C Tables 4.2.6.8 and 6.1.1.4'
N N 0.0061 0.0033 'International Tables Vol C Tables 4.2.6.8 and 6.1.1.4'
O O 0.0106 0.0060 'International Tables Vol C Tables 4.2.6.8 and 6.1.1.4'
S S 0.1246 0.1234 'International Tables Vol C Tables 4.2.6.8 and 6.1.1.4'
Zn Zn 0.2839 1.4301 'International Tables Vol C Tables 4.2.6.8 and 6.1.1.4'
H H 0.0000 0.0000 'International Tables Vol C Tables 4.2.6.8 and 6.1.1.4'

loop_
_geom_angle_atom_site_label_1
_geom_angle_atom_site_label_2
_geom_angle_atom_site_label_3
_geom_angle
_geom_angle_site_symmetry_1
_geom_angle_site_symmetry_3
N1 Zn1 N1 104.4(3) 3_556 .
N1 Zn1 S1 125.04(15) 3_556 .
N1 Zn1 S1 86.77(14) . .
N1 Zn1 S1 86.77(14) 3_556 3_556
N1 Zn1 S1 125.04(15) . 3_556
S1 Zn1 S1 130.02(9) . 3_556
O2 Zn2 N2 78.41(18) . .
O2 Zn2 N5 99.81(19) . .
N2 Zn2 N5 175.4(2) . .
O2 Zn2 O5 92.9(2) . .
N2 Zn2 O5 98.1(2) . .
N5 Zn2 O5 77.67(19) . .
O2 Zn2 O6 88.6(2) . .
N2 Zn2 O6 99.41(19) . .
N5 Zn2 O6 84.74(18) . .
O5 Zn2 O6 162.34(18) . .
O2 Zn2 O3 162.17(18) . .
N2 Zn2 O3 83.81(18) . .
N5 Zn2 O3 98.02(19) . .
O5 Zn2 O3 90.8(2) . .
O6 Zn2 O3 93.1(2) . .
N4 Zn3 N4 113.5(3) 2_655 .
N4 Zn3 S2 86.52(15) 2_655 2_655
N4 Zn3 S2 124.75(16) . 2_655
N4 Zn3 S2 124.75(16) 2_655 .
N4 Zn3 S2 86.52(15) . .
S2 Zn3 S2 124.63(11) 2_655 .
C9 S1 Zn1 93.4(2) . .
C25 S2 Zn3 93.3(2) . .
C4 O1 C7 116.5(5) . .
C8 O2 Zn2 110.6(4) . .
C10 O3 Zn2 129.3(4) . .
C23 O4 C20 115.7(7) . .
C24 O5 Zn2 111.3(4) . .
C26 O6 Zn2 127.6(4) . .
C8 N1 N2 112.8(5) . .
C8 N1 Zn1 130.2(4) . .
N2 N1 Zn1 116.5(3) . .
C9 N2 N1 116.1(5) . .
C9 N2 Zn2 132.0(4) . .
N1 N2 Zn2 111.8(3) . .
C10 N3 C9 129.5(5) . .
C10 N3 H3 115.3 . .
C9 N3 H3 115.3 . .
C24 N4 N5 113.3(5) . .
C24 N4 Zn3 130.1(5) . .
N5 N4 Zn3 116.5(4) . .
C25 N5 N4 116.4(5) . .
C25 N5 Zn2 131.6(4) . .
N4 N5 Zn2 111.9(4) . .
C26 N6 C25 130.2(5) . .
C26 N6 H6 114.9 . .
C25 N6 H6 114.9 . .
N5 C25 N6 119.5(5) . .
N5 C25 S2 127.2(5) . .
N6 C25 S2 113.3(4) . .
N2 C9 N3 119.5(5) . .
N2 C9 S1 126.3(5) . .
N3 C9 S1 114.2(4) . .
O6 C26 N6 125.0(5) . .
O6 C26 C27 118.7(6) . .
N6 C26 C27 116.2(5) . .
O1 C7 C8 110.1(5) . .
O1 C7 H7A 109.6 . .
C8 C7 H7A 109.6 . .
O1 C7 H7B 109.6 . .
C8 C7 H7B 109.6 . .
H7A C7 H7B 108.1 . .
C13 C12 C11 119.3(7) . .
C13 C12 H12 120.4 . .
C11 C12 H12 120.4 . .
O1 C4 C5 117.6(7) . .
O1 C4 C3 123.4(6) . .
C5 C4 C3 119.0(7) . .
O2 C8 N1 126.0(6) . .
O2 C8 C7 119.8(6) . .
N1 C8 C7 114.1(5) . .
O5 C24 N4 125.7(6) . .
O5 C24 C23 120.8(7) . .
N4 C24 C23 113.4(7) . .
C32 C27 C28 119.7(6) . .
C32 C27 C26 122.4(7) . .
C28 C27 C26 117.7(6) . .
C19 C20 O4 114.7(8) . .
C19 C20 C21 119.4(7) . .
O4 C20 C21 125.6(8) . .
C16 C11 C12 119.3(7) . .
C16 C11 C10 119.1(6) . .
C12 C11 C10 121.5(6) . .
C4 C3 C2 120.6(7) . .
C4 C3 H3A 119.7 . .
C2 C3 H3A 119.7 . .
O3 C10 N3 125.3(6) . .
O3 C10 C11 118.4(6) . .
N3 C10 C11 116.3(6) . .
C29 C28 C27 117.0(8) . .
C29 C28 H28 121.5 . .
C27 C28 H28 121.5 . .
C22 C17 C18 122.2(7) . .
C22 C17 Cl2 117.5(7) . .
C18 C17 Cl2 120.2(7) . .
C20 C21 C22 118.6(7) . .
C20 C21 H21 120.7 . .
C22 C21 H21 120.7 . .
C17 C22 C21 119.0(7) . .
C17 C22 H22 120.5 . .
C21 C22 H22 120.5 . .
C2 C1 C6 121.1(7) . .
C2 C1 Cl1 117.6(7) . .
C6 C1 Cl1 121.4(6) . .
C1 C2 C3 118.3(7) . .
C1 C2 H2 120.8 . .
C3 C2 H2 120.8 . .
O4 C23 C24 111.6(8) . .
O4 C23 H23A 109.3 . .
C24 C23 H23A 109.3 . .
O4 C23 H23B 109.3 . .
C24 C23 H23B 109.3 . .
H23A C23 H23B 108.0 . .
C11 C16 C15 120.4(8) . .
C11 C16 H16 119.8 . .
C15 C16 H16 119.8 . .
C30 C29 C28 123.6(9) . .
C30 C29 H29 118.2 . .
C28 C29 H29 118.2 . .
C19 C18 C17 119.0(8) . .
C19 C18 H18 120.5 . .
C17 C18 H18 120.5 . .
C27 C32 C31 121.2(9) . .
C27 C32 H32 119.4 . .
C31 C32 H32 119.4 . .
C14 C15 C16 119.9(8) . .
C14 C15 H15 120.0 . .
C16 C15 H15 120.0 . .
C15 C14 C13 120.5(8) . .
C15 C14 H14 119.7 . .
C13 C14 H14 119.7 . .
C32 C31 C30 117.9(9) . .
C32 C31 H31 121.0 . .
C30 C31 H31 121.0 . .
C12 C13 C14 120.5(8) . .
C12 C13 H13 119.7 . .
C14 C13 H13 119.7 . .
C6 C5 C4 121.2(8) . .
C6 C5 H5 119.4 . .
C4 C5 H5 119.4 . .
C5 C6 C1 119.7(7) . .
C5 C6 H6A 120.1 . .
C1 C6 H6A 120.1 . .
C29 C30 C31 120.5(8) . .
C29 C30 H30 119.7 . .
C31 C30 H30 119.7 . .
C18 C19 C20 121.6(8) . .
C18 C19 H19 119.2 . .
C20 C19 H19 119.2 . .
C35 C36 C35 119(2) 4_656 .
C35 C36 C35 143.4(19) 4_656 3_556
C35 C36 C35 73(2) . 3_556
C35 C36 C35 73(2) 4_656 2_655
C35 C36 C35 143.4(19) . 2_655
C35 C36 C35 119.4(19) 3_556 2_655
C34 C33 C34 137(4) 4_656 .
C34 C33 Cl3 112(2) 4_656 .
C34 C33 Cl3 112(2) . .
C34 C35 C36 118(2) . .
C34 C35 C35 150(3) . 3_556
C36 C35 C35 53.6(11) . 3_556
C33 C34 C35 114(3) . .

loop_
_geom_bond_atom_site_label_1
_geom_bond_atom_site_label_2
_geom_bond_distance
_geom_bond_site_symmetry_2
Zn1 N1 2.026(5) 3_556
Zn1 N1 2.026(5) .
Zn1 S1 2.2880(16) .
Zn1 S1 2.2880(16) 3_556
Zn2 O2 2.091(5) .
Zn2 N2 2.094(5) .
Zn2 N5 2.095(5) .
Zn2 O5 2.096(5) .
Zn2 O6 2.108(4) .
Zn2 O3 2.111(5) .
Zn3 N4 2.034(6) 2_655
Zn3 N4 2.034(6) .
Zn3 S2 2.297(2) 2_655
Zn3 S2 2.297(2) .
Cl1 C1 1.762(8) .
Cl2 C17 1.759(8) .
S1 C9 1.752(6) .
S2 C25 1.739(6) .
O1 C4 1.368(8) .
O1 C7 1.410(8) .
O2 C8 1.264(8) .
O3 C10 1.255(8) .
O4 C23 1.364(11) .
O4 C20 1.396(9) .
O5 C24 1.252(9) .
O6 C26 1.264(7) .
N1 C8 1.342(8) .
N1 N2 1.408(7) .
N2 C9 1.309(7) .
N3 C10 1.344(8) .
N3 C9 1.401(7) .
N3 H3 0.8800 .
N4 C24 1.330(9) .
N4 N5 1.399(7) .
N5 C25 1.297(7) .
N6 C26 1.356(8) .
N6 C25 1.399(8) .
N6 H6 0.8800 .
C26 C27 1.491(8) .
C7 C8 1.512(9) .
C7 H7A 0.9900 .
C7 H7B 0.9900 .
C12 C13 1.378(10) .
C12 C11 1.414(10) .
C12 H12 0.9500 .
C4 C5 1.386(10) .
C4 C3 1.386(10) .
C24 C23 1.526(10) .
C27 C32 1.394(10) .
C27 C28 1.424(11) .
C20 C19 1.368(12) .
C20 C21 1.397(12) .
C11 C16 1.392(10) .
C11 C10 1.515(9) .
C3 C2 1.420(10) .
C3 H3A 0.9500 .
C28 C29 1.416(10) .
C28 H28 0.9500 .
C17 C22 1.353(11) .
C17 C18 1.365(13) .
C21 C22 1.408(11) .
C21 H21 0.9500 .
C22 H22 0.9500 .
C1 C2 1.369(11) .
C1 C6 1.398(12) .
C2 H2 0.9500 .
C23 H23A 0.9900 .
C23 H23B 0.9900 .
C16 C15 1.410(10) .
C16 H16 0.9500 .
C29 C30 1.323(14) .
C29 H29 0.9500 .
C18 C19 1.355(13) .
C18 H18 0.9500 .
C32 C31 1.409(11) .
C32 H32 0.9500 .
C15 C14 1.346(12) .
C15 H15 0.9500 .
C14 C13 1.415(12) .
C14 H14 0.9500 .
C31 C30 1.425(16) .
C31 H31 0.9500 .
C13 H13 0.9500 .
C5 C6 1.366(12) .
C5 H5 0.9500 .
C6 H6A 0.9500 .
C30 H30 0.9500 .
C19 H19 0.9500 .
Cl3 C33 1.84(5) .
C36 C35 1.52(3) 4_656
C36 C35 1.52(3) .
C36 C35 1.52(3) 3_556
C36 C35 1.52(3) 2_655
C33 C34 1.36(4) 4_656
C33 C34 1.36(4) .
C35 C34 1.42(4) .
C35 C35 1.81(7) 3_556

loop_
_geom_torsion_atom_site_label_1
_geom_torsion_atom_site_label_2
_geom_torsion_atom_site_label_3
_geom_torsion_atom_site_label_4
_geom_torsion
_geom_torsion_site_symmetry_1
_geom_torsion_site_symmetry_4
N1 Zn1 S1 C9 -98.3(3) 3_556 .
N1 Zn1 S1 C9 7.0(2) . .
S1 Zn1 S1 C9 141.7(2) 3_556 .
N4 Zn3 S2 C25 -117.7(3) 2_655 .
N4 Zn3 S2 C25 -1.3(3) . .
S2 Zn3 S2 C25 129.4(2) 2_655 .
N2 Zn2 O2 C8 5.6(4) . .
N5 Zn2 O2 C8 -170.1(4) . .
O5 Zn2 O2 C8 -92.1(5) . .
O6 Zn2 O2 C8 105.5(5) . .
O3 Zn2 O2 C8 9.7(10) . .
O2 Zn2 O3 C10 -7.9(11) . .
N2 Zn2 O3 C10 -3.8(6) . .
N5 Zn2 O3 C10 171.9(6) . .
O5 Zn2 O3 C10 94.2(6) . .
O6 Zn2 O3 C10 -103.0(6) . .
O2 Zn2 O5 C24 -100.3(5) . .
N2 Zn2 O5 C24 -179.0(5) . .
N5 Zn2 O5 C24 -0.9(5) . .
O6 Zn2 O5 C24 -5.8(10) . .
O3 Zn2 O5 C24 97.1(5) . .
O2 Zn2 O6 C26 87.8(6) . .
N2 Zn2 O6 C26 165.8(6) . .
N5 Zn2 O6 C26 -12.2(6) . .
O5 Zn2 O6 C26 -7.4(11) . .
O3 Zn2 O6 C26 -110.0(6) . .
N1 Zn1 N1 C8 -55.1(5) 3_556 .
S1 Zn1 N1 C8 179.5(5) . .
S1 Zn1 N1 C8 41.2(6) 3_556 .
N1 Zn1 N1 N2 116.6(4) 3_556 .
S1 Zn1 N1 N2 -8.8(4) . .
S1 Zn1 N1 N2 -147.1(3) 3_556 .
C8 N1 N2 C9 179.9(5) . .
Zn1 N1 N2 C9 6.8(7) . .
C8 N1 N2 Zn2 2.6(6) . .
Zn1 N1 N2 Zn2 -170.5(2) . .
O2 Zn2 N2 C9 178.9(6) . .
N5 Zn2 N2 C9 -113(2) . .
O5 Zn2 N2 C9 -89.8(6) . .
O6 Zn2 N2 C9 92.3(6) . .
O3 Zn2 N2 C9 0.2(6) . .
O2 Zn2 N2 N1 -4.4(4) . .
N5 Zn2 N2 N1 63(3) . .
O5 Zn2 N2 N1 86.9(4) . .
O6 Zn2 N2 N1 -91.0(4) . .
O3 Zn2 N2 N1 176.9(4) . .
N4 Zn3 N4 C24 -45.7(6) 2_655 .
S2 Zn3 N4 C24 57.1(7) 2_655 .
S2 Zn3 N4 C24 -172.3(6) . .
N4 Zn3 N4 N5 129.4(5) 2_655 .
S2 Zn3 N4 N5 -127.8(4) 2_655 .
S2 Zn3 N4 N5 2.8(4) . .
C24 N4 N5 C25 172.4(6) . .
Zn3 N4 N5 C25 -3.6(7) . .
C24 N4 N5 Zn2 -4.7(7) . .
Zn3 N4 N5 Zn2 179.4(2) . .
O2 Zn2 N5 C25 -82.6(6) . .
N2 Zn2 N5 C25 -149(2) . .
O5 Zn2 N5 C25 -173.4(6) . .
O6 Zn2 N5 C25 5.1(6) . .
O3 Zn2 N5 C25 97.5(6) . .
O2 Zn2 N5 N4 93.8(4) . .
N2 Zn2 N5 N4 27(3) . .
O5 Zn2 N5 N4 3.0(4) . .
O6 Zn2 N5 N4 -178.5(4) . .
O3 Zn2 N5 N4 -86.1(4) . .
N4 N5 C25 N6 -177.2(5) . .
Zn2 N5 C25 N6 -0.9(9) . .
N4 N5 C25 S2 2.4(8) . .
Zn2 N5 C25 S2 178.7(3) . .
C26 N6 C25 N5 0.1(10) . .
C26 N6 C25 S2 -179.5(5) . .
Zn3 S2 C25 N5 -0.1(6) . .
Zn3 S2 C25 N6 179.4(4) . .
N1 N2 C9 N3 -177.5(5) . .
Zn2 N2 C9 N3 -0.9(9) . .
N1 N2 C9 S1 1.1(8) . .
Zn2 N2 C9 S1 177.7(3) . .
C10 N3 C9 N2 5.2(10) . .
C10 N3 C9 S1 -173.5(6) . .
Zn1 S1 C9 N2 -6.8(5) . .
Zn1 S1 C9 N3 171.9(4) . .
Zn2 O6 C26 N6 15.7(10) . .
Zn2 O6 C26 C27 -160.0(5) . .
C25 N6 C26 O6 -8.2(11) . .
C25 N6 C26 C27 167.6(6) . .
C4 O1 C7 C8 -179.9(6) . .
C7 O1 C4 C5 -177.1(7) . .
C7 O1 C4 C3 3.2(10) . .
Zn2 O2 C8 N1 -6.6(8) . .
Zn2 O2 C8 C7 169.5(5) . .
N2 N1 C8 O2 2.8(9) . .
Zn1 N1 C8 O2 174.7(5) . .
N2 N1 C8 C7 -173.5(5) . .
Zn1 N1 C8 C7 -1.5(8) . .
O1 C7 C8 O2 42.2(9) . .
O1 C7 C8 N1 -141.3(6) . .
Zn2 O5 C24 N4 -1.7(10) . .
Zn2 O5 C24 C23 176.9(6) . .
N5 N4 C24 O5 4.5(11) . .
Zn3 N4 C24 O5 179.8(6) . .
N5 N4 C24 C23 -174.3(6) . .
Zn3 N4 C24 C23 1.0(10) . .
O6 C26 C27 C32 140.3(7) . .
N6 C26 C27 C32 -35.8(9) . .
O6 C26 C27 C28 -35.5(9) . .
N6 C26 C27 C28 148.4(6) . .
C23 O4 C20 C19 -172.3(9) . .
C23 O4 C20 C21 13.7(14) . .
C13 C12 C11 C16 0.5(13) . .
C13 C12 C11 C10 -175.0(8) . .
O1 C4 C3 C2 -179.7(7) . .
C5 C4 C3 C2 0.6(12) . .
Zn2 O3 C10 N3 8.6(11) . .
Zn2 O3 C10 C11 -172.5(5) . .
C9 N3 C10 O3 -9.4(11) . .
C9 N3 C10 C11 171.6(6) . .
C16 C11 C10 O3 -30.9(11) . .
C12 C11 C10 O3 144.6(7) . .
C16 C11 C10 N3 148.1(7) . .
C12 C11 C10 N3 -36.4(10) . .
C32 C27 C28 C29 0.8(10) . .
C26 C27 C28 C29 176.7(6) . .
C19 C20 C21 C22 3.6(15) . .
O4 C20 C21 C22 177.3(9) . .
C18 C17 C22 C21 -1.3(13) . .
Cl2 C17 C22 C21 179.1(6) . .
C20 C21 C22 C17 -1.2(13) . .
C6 C1 C2 C3 3.8(13) . .
Cl1 C1 C2 C3 -176.4(6) . .
C4 C3 C2 C1 -2.6(12) . .
C20 O4 C23 C24 158.9(8) . .
O5 C24 C23 O4 54.3(11) . .
N4 C24 C23 O4 -126.9(8) . .
C12 C11 C16 C15 2.9(13) . .
C10 C11 C16 C15 178.5(8) . .
C27 C28 C29 C30 -0.3(12) . .
C22 C17 C18 C19 1.4(15) . .
Cl2 C17 C18 C19 -179.0(9) . .
C28 C27 C32 C31 -0.5(11) . .
C26 C27 C32 C31 -176.2(7) . .
C11 C16 C15 C14 -4.2(15) . .
C16 C15 C14 C13 1.9(15) . .
C27 C32 C31 C30 -0.2(12) . .
C11 C12 C13 C14 -2.8(14) . .
C15 C14 C13 C12 1.6(16) . .
O1 C4 C5 C6 -179.4(9) . .
C3 C4 C5 C6 0.3(14) . .
C4 C5 C6 C1 0.8(15) . .
C2 C1 C6 C5 -2.9(14) . .
Cl1 C1 C6 C5 177.2(8) . .
C28 C29 C30 C31 -0.4(14) . .
C32 C31 C30 C29 0.7(14) . .
C17 C18 C19 C20 1.1(18) . .
O4 C20 C19 C18 -178.0(10) . .
C21 C20 C19 C18 -3.6(18) . .
C35 C36 C35 C34 2.9(16) 4_656 .
C35 C36 C35 C34 145(3) 3_556 .
C35 C36 C35 C34 -98(2) 2_655 .
C35 C36 C35 C35 -142.3(17) 4_656 3_556
C35 C36 C35 C35 116.6(14) 2_655 3_556
C34 C33 C34 C35 2.9(16) 4_656 .
Cl3 C33 C34 C35 -177.1(16) . .
C36 C35 C34 C33 -5(3) . .
C35 C35 C34 C33 60(4) 3_556 .

loop_
_platon_squeeze_void_nr
_platon_squeeze_void_average_x
_platon_squeeze_void_average_y
_platon_squeeze_void_average_z
_platon_squeeze_void_volume
_platon_squeeze_void_count_electrons
_platon_squeeze_void_content
1 -0.022 -0.046 -0.005 5175 1235 ' '
